data_7213758
loop_
_publ_author_name
'Liu, Qing-Yan'
'Li, Yi-Lei'
'Wang, Yu-Ling'
'Liu, Cai-Ming'
'Ding, Li-Wen'
'Liu, Ying'

_publ_section_title
;
 Ionothermal synthesis of a 3D dysprosium--1,4-benzenedicarboxylate
 framework based on the 1D rod-shaped dysprosium--carboxylate building
 blocks exhibiting slow magnetization relaxation
;
_journal_issue 3
_journal_name_full CrystEngComm
_journal_page_first 486
_journal_paper_doi 10.1039/c3ce41624k
_journal_volume 16
_journal_year 2014
_chemical_formula_sum 'C46 H31 Dy3 N2 O20'
_chemical_formula_weight 1419.23
_chemical_name_systematic
; 
 ? 
;
_space_group_IT_number 14
_symmetry_cell_setting monoclinic
_symmetry_space_group_name_Hall '-P 2ybc'
_symmetry_space_group_name_H-M 'P 1 21/c 1'
_atom_sites_solution_hydrogens geom
_atom_sites_solution_primary direct
_atom_sites_solution_secondary difmap
_audit_creation_method SHELXL-97
_cell_angle_alpha 90.00
_cell_angle_beta 90.7590(10)
_cell_angle_gamma 90.00
_cell_formula_units_Z 4
_cell_length_a 12.3512(7)
_cell_length_b 20.7502(12)
_cell_length_c 18.8896(11)
_cell_measurement_reflns_used 9097
_cell_measurement_temperature 296(2)
_cell_measurement_theta_max 29.40
_cell_measurement_theta_min 2.56
_cell_volume 4840.8(5)
_computing_cell_refinement 'Bruker SMART'
_computing_data_collection 'Bruker SMART'
_computing_data_reduction 'Bruker SAINT'
_computing_molecular_graphics 'Bruker SHELXTL'
_computing_publication_material 'Bruker SHELXTL'
_computing_structure_refinement 'SHELXL-97 (Sheldrick, 1997)'
_computing_structure_solution 'SHELXS-97 (Sheldrick, 1990)'
_diffrn_ambient_temperature 296(2)
_diffrn_measured_fraction_theta_full 0.935
_diffrn_measured_fraction_theta_max 0.935
_diffrn_measurement_device_type 'CCD area detector'
_diffrn_measurement_method 'phi and omega scans'
_diffrn_radiation_monochromator graphite
_diffrn_radiation_source 'fine-focus sealed tube'
_diffrn_radiation_type MoK\a
_diffrn_radiation_wavelength 0.71073
_diffrn_reflns_av_R_equivalents 0.0304
_diffrn_reflns_av_sigmaI/netI 0.0324
_diffrn_reflns_limit_h_max 17
_diffrn_reflns_limit_h_min -17
_diffrn_reflns_limit_k_max 28
_diffrn_reflns_limit_k_min -28
_diffrn_reflns_limit_l_max 26
_diffrn_reflns_limit_l_min -22
_diffrn_reflns_number 45886
_diffrn_reflns_theta_full 29.66
_diffrn_reflns_theta_max 29.66
_diffrn_reflns_theta_min 2.21
_exptl_absorpt_coefficient_mu 4.663
_exptl_absorpt_correction_T_max 0.5224
_exptl_absorpt_correction_T_min 0.3885
_exptl_absorpt_correction_type multi-scan
_exptl_absorpt_process_details '(SADABS; Bruker 2008)'
_exptl_crystal_colour colorless
_exptl_crystal_density_diffrn 1.947
_exptl_crystal_density_method 'not measured'
_exptl_crystal_description prism
_exptl_crystal_F_000 2716
_exptl_crystal_size_max 0.25
_exptl_crystal_size_mid 0.20
_exptl_crystal_size_min 0.16
_refine_diff_density_max 1.196
_refine_diff_density_min -0.708
_refine_diff_density_rms 0.132
_refine_ls_extinction_method none
_refine_ls_goodness_of_fit_ref 1.001
_refine_ls_hydrogen_treatment constr
_refine_ls_matrix_type full
_refine_ls_number_parameters 640
_refine_ls_number_reflns 12792
_refine_ls_number_restraints 0
_refine_ls_restrained_S_all 1.001
_refine_ls_R_factor_all 0.0439
_refine_ls_R_factor_gt 0.0256
_refine_ls_shift/su_max 0.002
_refine_ls_shift/su_mean 0.000
_refine_ls_structure_factor_coef Fsqd
_refine_ls_weighting_details 'calc w=1/[\s^2^(Fo^2^)+(0.0296P)^2^+6.9779P] where P=(Fo^2^+2Fc^2^)/3'
_refine_ls_weighting_scheme calc
_refine_ls_wR_factor_gt 0.0566
_refine_ls_wR_factor_ref 0.0647
_reflns_number_gt 10152
_reflns_number_total 12792
_reflns_threshold_expression >2sigma(I)
_cod_data_source_file c3ce41624k.txt
_cod_data_source_block Dy
_cod_depositor_comments
;
The following automatic conversions were performed:

'_symmetry_cell_setting' value 'Monoclinic' changed to 'monoclinic'
according to
/usr/data/users/saulius/automatic-downloads/current/RSC/lib/dictionaries/cif_core.dic
dictionary named 'cif_core.dic' version 2.4.2 from
2011-04-26.

'_exptl_absorpt_correction_type' value 'Multi-scan'
changed to 'multi-scan' according to
/usr/data/users/saulius/automatic-downloads/current/RSC/lib/dictionaries/cif_core.dic
dictionary named 'cif_core.dic' version 2.4.2 from 2011-04-26.

Automatic conversion script
Id: cif_fix_values 2281 2013-09-26 08:29:07Z andrius 
;
_cod_original_sg_symbol_H-M P2(1)/c
_cod_database_code 7213758

loop_
_symmetry_equiv_pos_as_xyz
'x, y, z'
'-x, y+1/2, -z+1/2'
'-x, -y, -z'
'x, -y-1/2, z-1/2'

loop_
_atom_site_label
_atom_site_type_symbol
_atom_site_fract_x
_atom_site_fract_y
_atom_site_fract_z
_atom_site_U_iso_or_equiv
_atom_site_adp_type
_atom_site_occupancy
_atom_site_symmetry_multiplicity
_atom_site_calc_flag
_atom_site_refinement_flags
Dy1 Dy 0.283382(12) 0.610081(7) 0.279723(8) 0.01629(4) Uani 1 1 d .
Dy2 Dy 0.576134(12) 0.615105(7) 0.236698(8) 0.01705(4) Uani 1 1 d .
Dy3 Dy 0.936143(12) 0.576347(7) 0.214354(9) 0.01873(4) Uani 1 1 d .
O1 O 0.6706(2) 0.62036(13) 0.13266(14) 0.0307(6) Uani 1 1 d .
O2 O 0.8255(2) 0.56973(18) 0.11911(17) 0.0490(9) Uani 1 1 d .
O3 O 0.4702(2) 0.48233(12) -0.17609(15) 0.0302(6) Uani 1 1 d .
O4 O 0.5967(2) 0.40809(12) -0.17389(13) 0.0238(5) Uani 1 1 d .
O5 O 1.0027(3) 0.57285(19) 0.32448(18) 0.0605(10) Uani 1 1 d .
O6 O 1.1725(3) 0.55231(16) 0.35667(17) 0.0479(9) Uani 1 1 d .
O7 O 1.0652(2) 0.50534(13) 0.19077(19) 0.0438(8) Uani 1 1 d .
O8 O 1.2370(2) 0.51530(12) 0.22454(15) 0.0319(6) Uani 1 1 d .
O9 O 1.1186(2) 0.17511(14) 0.2512(2) 0.0503(9) Uani 1 1 d .
O10 O 1.2911(2) 0.18418(12) 0.22485(15) 0.0328(6) Uani 1 1 d .
O11 O 0.5298(2) 0.72287(12) 0.18543(15) 0.0320(6) Uani 1 1 d .
O12 O 0.42094(19) 0.69049(11) 0.26912(13) 0.0231(5) Uani 1 1 d .
O13 O 0.2977(3) 1.03688(12) 0.22844(18) 0.0428(8) Uani 1 1 d .
O14 O 0.1537(3) 0.98269(16) 0.2587(2) 0.0662(12) Uani 1 1 d .
O15 O 0.44335(19) 0.55848(11) 0.31899(13) 0.0214(5) Uani 1 1 d .
O16 O 0.5765(2) 0.61585(14) 0.36437(14) 0.0338(7) Uani 1 1 d .
O17 O 0.3202(2) 0.64657(14) 0.40219(15) 0.0359(7) Uani 1 1 d .
O18 O 0.1862(2) 0.69079(13) 0.34192(14) 0.0306(6) Uani 1 1 d .
O19 O 0.0343(3) 0.86424(17) 0.63735(19) 0.0520(9) Uani 1 1 d .
O20 O 0.1857(3) 0.83926(15) 0.69388(15) 0.0415(8) Uani 1 1 d .
C1 C 0.6918(3) 0.55430(19) 0.0310(2) 0.0267(8) Uani 1 1 d .
C2 C 0.7450(3) 0.5019(2) 0.0017(2) 0.0407(11) Uani 1 1 d .
H2A H 0.8092 0.4871 0.0222 0.049 Uiso 1 1 calc R
C3 C 0.7027(3) 0.4718(2) -0.0575(2) 0.0373(10) Uani 1 1 d .
H3A H 0.7370 0.4357 -0.0759 0.045 Uiso 1 1 calc R
C4 C 0.6094(3) 0.49519(17) -0.08986(19) 0.0230(7) Uani 1 1 d .
C5 C 0.5582(3) 0.54884(19) -0.0622(2) 0.0295(8) Uani 1 1 d .
H5A H 0.4964 0.5652 -0.0844 0.035 Uiso 1 1 calc R
C6 C 0.5988(3) 0.57801(19) -0.0016(2) 0.0311(9) Uani 1 1 d .
H6A H 0.5637 0.6136 0.0173 0.037 Uiso 1 1 calc R
C7 C 0.7323(3) 0.58358(19) 0.0989(2) 0.0279(8) Uani 1 1 d .
C8 C 0.5573(3) 0.46099(17) -0.15067(19) 0.0211(7) Uani 1 1 d .
C9 C 0.9283(4) 0.5073(3) 0.4445(2) 0.0499(13) Uani 1 1 d .
H9 H 0.8797 0.5124 0.4069 0.060 Uiso 1 1 calc R
C10 C 1.0353(3) 0.5247(2) 0.4364(2) 0.0366(10) Uani 1 1 d .
C11 C 1.1071(3) 0.5175(3) 0.4922(2) 0.0486(13) Uani 1 1 d .
H11 H 1.1792 0.5294 0.4872 0.058 Uiso 1 1 calc R
C12 C 1.0734(4) 0.5511(2) 0.3674(2) 0.0404(11) Uani 1 1 d .
C13 C 1.1667(3) 0.41059(17) 0.2105(2) 0.0296(9) Uani 1 1 d .
C14 C 1.0752(3) 0.37184(19) 0.2072(3) 0.0479(13) Uani 1 1 d .
H14A H 1.0074 0.3904 0.2000 0.057 Uiso 1 1 calc R
C15 C 1.0845(3) 0.30536(19) 0.2145(3) 0.0454(12) Uani 1 1 d .
H15A H 1.0230 0.2795 0.2140 0.054 Uiso 1 1 calc R
C16 C 1.1864(3) 0.27820(17) 0.2227(2) 0.0313(9) Uani 1 1 d .
C17 C 1.2776(3) 0.31693(18) 0.2239(3) 0.0381(11) Uani 1 1 d .
H17A H 1.3458 0.2983 0.2285 0.046 Uiso 1 1 calc R
C18 C 1.2679(3) 0.38308(18) 0.2183(3) 0.0360(10) Uani 1 1 d .
H18A H 1.3293 0.4090 0.2197 0.043 Uiso 1 1 calc R
C19 C 1.1559(3) 0.48245(16) 0.2080(2) 0.0253(8) Uani 1 1 d .
C20 C 1.1997(3) 0.20740(17) 0.2337(2) 0.0277(8) Uani 1 1 d .
C21 C 0.4053(3) 0.80038(17) 0.2308(2) 0.0242(7) Uani 1 1 d .
C22 C 0.4467(3) 0.85141(19) 0.1937(3) 0.0383(11) Uani 1 1 d .
H22A H 0.5069 0.8454 0.1654 0.046 Uiso 1 1 calc R
C23 C 0.3992(3) 0.91206(18) 0.1979(3) 0.0381(10) Uani 1 1 d .
H23A H 0.4294 0.9465 0.1737 0.046 Uiso 1 1 calc R
C24 C 0.3085(3) 0.92147(17) 0.2373(2) 0.0292(9) Uani 1 1 d .
C25 C 0.2664(4) 0.8700(2) 0.2739(3) 0.0569(16) Uani 1 1 d .
H25A H 0.2044 0.8757 0.3005 0.068 Uiso 1 1 calc R
C26 C 0.3147(4) 0.8103(2) 0.2716(3) 0.0504(14) Uani 1 1 d .
H26A H 0.2862 0.7764 0.2976 0.060 Uiso 1 1 calc R
C27 C 0.4543(3) 0.73436(16) 0.22708(19) 0.0212(7) Uani 1 1 d .
C28 C 0.2511(3) 0.98501(18) 0.2419(3) 0.0363(10) Uani 1 1 d .
C29 C 0.4175(3) 0.4932(2) 0.4505(2) 0.0353(10) Uani 1 1 d .
H29 H 0.3617 0.4887 0.4173 0.042 Uiso 1 1 calc R
C30 C 0.5014(3) 0.53571(18) 0.43777(19) 0.0246(8) Uani 1 1 d .
C31 C 0.5838(3) 0.5424(2) 0.4881(2) 0.0364(10) Uani 1 1 d .
H31 H 0.6401 0.5712 0.4802 0.044 Uiso 1 1 calc R
C32 C 0.5067(3) 0.57320(18) 0.37106(19) 0.0234(7) Uani 1 1 d .
C33 C 0.2118(3) 0.7243(2) 0.4616(2) 0.0297(8) Uani 1 1 d .
C34 C 0.1428(4) 0.7762(2) 0.4539(2) 0.0445(12) Uani 1 1 d .
H34A H 0.1152 0.7867 0.4093 0.053 Uiso 1 1 calc R
C35 C 0.1144(4) 0.8126(2) 0.5120(2) 0.0426(11) Uani 1 1 d .
H35A H 0.0667 0.8470 0.5066 0.051 Uiso 1 1 calc R
C36 C 0.1567(3) 0.7981(2) 0.5781(2) 0.0306(9) Uani 1 1 d .
C37 C 0.2269(4) 0.7467(3) 0.5859(2) 0.0465(12) Uani 1 1 d .
H37A H 0.2557 0.7367 0.6303 0.056 Uiso 1 1 calc R
C38 C 0.2542(4) 0.7101(2) 0.5277(2) 0.0453(12) Uani 1 1 d .
H38A H 0.3015 0.6755 0.5331 0.054 Uiso 1 1 calc R
C39 C 0.2417(3) 0.68460(19) 0.3981(2) 0.0282(8) Uani 1 1 d .
C40 C 0.1241(3) 0.83691(19) 0.6414(2) 0.0306(9) Uani 1 1 d .
C41 C 0.7178(7) 0.7098(5) 0.4512(4) 0.117(4) Uani 1 1 d .
H41A H 0.7011 0.6998 0.4043 0.140 Uiso 1 1 calc R
C42 C 0.8175(8) 0.7052(5) 0.4802(5) 0.120(4) Uani 1 1 d .
H42A H 0.8815 0.6908 0.4602 0.145 Uiso 1 1 calc R
C43 C 0.6982(9) 0.7394(4) 0.5598(5) 0.108(3) Uani 1 1 d .
H43 H 0.6689 0.7517 0.6029 0.129 Uiso 1 1 calc R
C44 C 0.5370(14) 0.7347(6) 0.4968(7) 0.173(7) Uani 1 1 d .
H44A H 0.5036 0.6924 0.4979 0.207 Uiso 1 1 calc R
H44B H 0.5114 0.7599 0.5365 0.207 Uiso 1 1 calc R
C45 C 0.5168(11) 0.7644(7) 0.4354(9) 0.211(7) Uani 1 1 d .
H45A H 0.4401 0.7693 0.4289 0.317 Uiso 1 1 calc R
H45B H 0.5454 0.7392 0.3974 0.317 Uiso 1 1 calc R
H45C H 0.5505 0.8061 0.4359 0.317 Uiso 1 1 calc R
C46 C 0.9095(12) 0.6962(11) 0.5950(7) 0.355(16) Uani 1 1 d .
H46A H 0.9021 0.7082 0.6437 0.532 Uiso 1 1 calc R
H46B H 0.9758 0.7135 0.5771 0.532 Uiso 1 1 calc R
H46C H 0.9108 0.6500 0.5912 0.532 Uiso 1 1 calc R
N1 N 0.6467(6) 0.7303(3) 0.4976(4) 0.101(3) Uani 1 1 d .
N2 N 0.7997(9) 0.7268(4) 0.5455(5) 0.140(3) Uani 1 1 d .

loop_
_atom_site_aniso_label
_atom_site_aniso_U_11
_atom_site_aniso_U_22
_atom_site_aniso_U_33
_atom_site_aniso_U_23
_atom_site_aniso_U_13
_atom_site_aniso_U_12
Dy1 0.01944(8) 0.01573(7) 0.01376(8) 0.00046(6) 0.00253(6) -0.00091(5)
Dy2 0.02038(8) 0.01356(7) 0.01722(8) -0.00045(6) 0.00041(6) -0.00014(6)
Dy3 0.01804(7) 0.01290(7) 0.02525(9) 0.00120(6) 0.00048(6) 0.00034(6)
O1 0.0352(15) 0.0332(15) 0.0240(15) -0.0075(12) 0.0073(11) -0.0020(12)
O2 0.0276(15) 0.080(3) 0.0390(19) -0.0273(17) -0.0141(13) 0.0081(15)
O3 0.0328(14) 0.0265(14) 0.0311(16) -0.0105(12) -0.0090(11) 0.0029(11)
O4 0.0272(13) 0.0231(13) 0.0212(14) -0.0023(11) 0.0020(10) -0.0006(10)
O5 0.086(3) 0.069(3) 0.0260(18) 0.0155(17) -0.0081(18) -0.020(2)
O6 0.061(2) 0.0468(19) 0.0365(19) 0.0011(15) 0.0270(15) -0.0231(16)
O7 0.0301(15) 0.0217(14) 0.080(3) 0.0008(15) 0.0098(15) 0.0087(12)
O8 0.0362(15) 0.0208(13) 0.0390(17) -0.0061(12) 0.0102(12) -0.0070(11)
O9 0.0399(17) 0.0230(15) 0.088(3) 0.0147(16) 0.0023(17) -0.0048(13)
O10 0.0418(16) 0.0207(13) 0.0357(17) 0.0045(12) 0.0005(12) 0.0122(11)
O11 0.0342(14) 0.0205(13) 0.0417(17) 0.0048(12) 0.0154(12) 0.0077(11)
O12 0.0307(13) 0.0120(11) 0.0268(14) 0.0002(10) 0.0050(11) 0.0001(9)
O13 0.0562(19) 0.0131(12) 0.058(2) 0.0006(13) -0.0301(16) -0.0038(12)
O14 0.0362(18) 0.0333(18) 0.130(4) -0.013(2) 0.015(2) 0.0155(14)
O15 0.0276(12) 0.0207(12) 0.0159(13) 0.0013(10) -0.0012(10) 0.0020(10)
O16 0.0394(16) 0.0426(17) 0.0194(14) 0.0065(12) -0.0033(11) -0.0150(13)
O17 0.0359(15) 0.0432(17) 0.0288(16) -0.0116(13) 0.0035(12) 0.0099(13)
O18 0.0386(15) 0.0308(14) 0.0226(15) -0.0063(12) 0.0040(11) 0.0049(12)
O19 0.0435(18) 0.056(2) 0.057(2) -0.0323(18) 0.0102(16) 0.0052(16)
O20 0.063(2) 0.0402(17) 0.0213(16) -0.0085(13) 0.0002(14) -0.0241(15)
C1 0.0232(17) 0.036(2) 0.021(2) -0.0059(16) 0.0006(14) -0.0022(15)
C2 0.030(2) 0.056(3) 0.036(3) -0.020(2) -0.0102(18) 0.0166(19)
C3 0.035(2) 0.040(2) 0.036(3) -0.017(2) -0.0067(18) 0.0151(18)
C4 0.0265(17) 0.0263(18) 0.0162(18) -0.0047(15) 0.0001(13) -0.0019(14)
C5 0.0303(19) 0.032(2) 0.026(2) -0.0063(17) -0.0076(15) 0.0027(16)
C6 0.034(2) 0.029(2) 0.030(2) -0.0109(17) -0.0033(16) 0.0046(16)
C7 0.032(2) 0.035(2) 0.0168(19) -0.0055(16) 0.0024(15) -0.0051(16)
C8 0.0255(17) 0.0203(17) 0.0174(18) -0.0004(14) -0.0007(13) -0.0043(13)
C9 0.038(2) 0.086(4) 0.025(2) 0.018(2) -0.0078(18) -0.021(2)
C10 0.037(2) 0.053(3) 0.019(2) 0.0108(19) 0.0038(16) -0.0114(19)
C11 0.029(2) 0.088(4) 0.029(2) 0.018(2) 0.0010(17) -0.021(2)
C12 0.057(3) 0.044(3) 0.020(2) 0.0009(19) 0.0057(19) -0.023(2)
C13 0.0263(18) 0.0121(16) 0.051(3) 0.0002(16) 0.0027(17) 0.0018(13)
C14 0.0211(19) 0.0176(19) 0.105(4) 0.008(2) -0.003(2) 0.0027(15)
C15 0.0218(19) 0.0178(19) 0.096(4) 0.006(2) 0.000(2) -0.0036(15)
C16 0.0268(18) 0.0135(16) 0.054(3) 0.0038(17) 0.0022(17) 0.0024(14)
C17 0.0216(18) 0.0218(19) 0.071(3) 0.009(2) 0.0025(19) 0.0049(15)
C18 0.0192(17) 0.0211(18) 0.068(3) 0.0077(19) -0.0007(18) -0.0029(14)
C19 0.0273(18) 0.0135(16) 0.035(2) -0.0022(15) 0.0128(15) 0.0012(13)
C20 0.035(2) 0.0124(16) 0.035(2) 0.0045(15) -0.0007(17) 0.0032(14)
C21 0.0235(17) 0.0170(16) 0.032(2) -0.0006(15) 0.0011(14) 0.0009(13)
C22 0.038(2) 0.0224(19) 0.055(3) 0.0063(19) 0.021(2) 0.0060(16)
C23 0.042(2) 0.0153(18) 0.057(3) 0.0119(18) 0.015(2) 0.0026(16)
C24 0.0236(17) 0.0145(16) 0.049(3) -0.0029(17) -0.0021(16) 0.0029(13)
C25 0.048(3) 0.026(2) 0.098(5) 0.009(3) 0.041(3) 0.0113(19)
C26 0.056(3) 0.020(2) 0.075(4) 0.013(2) 0.035(3) 0.0092(19)
C27 0.0207(16) 0.0176(16) 0.025(2) -0.0001(14) -0.0019(14) -0.0006(12)
C28 0.034(2) 0.0174(18) 0.057(3) -0.0064(18) -0.0108(19) 0.0069(15)
C29 0.029(2) 0.047(3) 0.029(2) 0.0130(19) -0.0117(16) -0.0113(18)
C30 0.0266(18) 0.0304(19) 0.0168(18) 0.0032(15) -0.0009(14) 0.0000(15)
C31 0.032(2) 0.048(3) 0.030(2) 0.014(2) -0.0095(17) -0.0160(18)
C32 0.0263(17) 0.0275(18) 0.0166(18) 0.0033(15) 0.0015(13) 0.0037(14)
C33 0.0314(19) 0.036(2) 0.022(2) -0.0110(17) 0.0021(15) 0.0058(16)
C34 0.061(3) 0.050(3) 0.022(2) -0.009(2) -0.006(2) 0.021(2)
C35 0.054(3) 0.046(3) 0.027(2) -0.011(2) -0.007(2) 0.023(2)
C36 0.0280(19) 0.040(2) 0.024(2) -0.0142(17) 0.0041(15) -0.0012(16)
C37 0.048(3) 0.069(3) 0.022(2) -0.011(2) -0.0065(19) 0.023(2)
C38 0.052(3) 0.056(3) 0.028(2) -0.010(2) -0.004(2) 0.028(2)
C39 0.034(2) 0.029(2) 0.022(2) -0.0061(16) 0.0083(16) -0.0028(16)
C40 0.033(2) 0.032(2) 0.026(2) -0.0132(17) 0.0094(16) -0.0120(16)
C41 0.112(6) 0.154(8) 0.086(6) -0.062(6) 0.044(5) -0.071(6)
C42 0.115(7) 0.158(9) 0.089(6) -0.061(6) 0.036(5) -0.071(6)
C43 0.151(8) 0.098(6) 0.075(6) -0.046(5) 0.031(6) -0.028(6)
C44 0.27(2) 0.096(8) 0.149(12) 0.031(8) 0.053(13) 0.033(10)
C45 0.166(13) 0.150(13) 0.32(2) -0.095(14) 0.000(15) -0.040(11)
C46 0.247(17) 0.71(4) 0.109(10) 0.007(17) -0.041(11) -0.29(2)
N1 0.097(5) 0.080(4) 0.127(7) -0.045(4) 0.046(5) -0.043(4)
N2 0.173(9) 0.150(8) 0.099(6) -0.023(5) 0.059(6) -0.046(7)

loop_
_atom_type_symbol
_atom_type_description
_atom_type_scat_dispersion_real
_atom_type_scat_dispersion_imag
_atom_type_scat_source
C C 0.0033 0.0016 'International Tables Vol C Tables 4.2.6.8 and 6.1.1.4'
H H 0.0000 0.0000 'International Tables Vol C Tables 4.2.6.8 and 6.1.1.4'
N N 0.0061 0.0033 'International Tables Vol C Tables 4.2.6.8 and 6.1.1.4'
O O 0.0106 0.0060 'International Tables Vol C Tables 4.2.6.8 and 6.1.1.4'
Cl Cl 0.1484 0.1585 'International Tables Vol C Tables 4.2.6.8 and 6.1.1.4'
Br Br -0.2901 2.4595 'International Tables Vol C Tables 4.2.6.8 and 6.1.1.4'
Dy Dy -0.1892 4.4098 'International Tables Vol C Tables 4.2.6.8 and 6.1.1.4'

loop_
_geom_angle_atom_site_label_1
_geom_angle_atom_site_label_2
_geom_angle_atom_site_label_3
_geom_angle
_geom_angle_site_symmetry_1
_geom_angle_site_symmetry_3
O20 Dy1 O8 86.85(11) 4_575 1_455
O20 Dy1 O6 111.78(13) 4_575 1_455
O8 Dy1 O6 72.45(10) 1_455 1_455
O20 Dy1 O15 150.62(10) 4_575 .
O8 Dy1 O15 87.54(9) 1_455 .
O6 Dy1 O15 93.84(11) 1_455 .
O20 Dy1 O18 76.08(10) 4_575 .
O8 Dy1 O18 134.63(9) 1_455 .
O6 Dy1 O18 75.56(11) 1_455 .
O15 Dy1 O18 126.18(9) . .
O20 Dy1 O12 89.35(11) 4_575 .
O8 Dy1 O12 137.16(9) 1_455 .
O6 Dy1 O12 146.26(10) 1_455 .
O15 Dy1 O12 75.52(8) . .
O18 Dy1 O12 85.07(9) . .
O20 Dy1 O17 128.13(10) 4_575 .
O8 Dy1 O17 136.86(10) 1_455 .
O6 Dy1 O17 71.19(11) 1_455 .
O15 Dy1 O17 72.63(9) . .
O18 Dy1 O17 53.85(9) . .
O12 Dy1 O17 75.07(9) . .
O20 Dy1 O4 79.39(9) 4_575 3_665
O8 Dy1 O4 70.07(9) 1_455 3_665
O6 Dy1 O4 140.12(10) 1_455 3_665
O15 Dy1 O4 71.59(8) . 3_665
O18 Dy1 O4 143.01(9) . 3_665
O12 Dy1 O4 67.30(8) . 3_665
O17 Dy1 O4 133.03(9) . 3_665
O20 Dy1 C39 102.44(11) 4_575 .
O8 Dy1 C39 142.77(10) 1_455 .
O6 Dy1 C39 70.62(11) 1_455 .
O15 Dy1 C39 99.40(10) . .
O18 Dy1 C39 27.01(10) . .
O12 Dy1 C39 79.53(10) . .
O17 Dy1 C39 26.85(10) . .
O4 Dy1 C39 146.79(10) 3_665 .
O20 Dy1 Dy2 109.92(8) 4_575 .
O8 Dy1 Dy2 99.36(7) 1_455 .
O6 Dy1 Dy2 136.80(9) 1_455 .
O15 Dy1 Dy2 42.97(6) . .
O18 Dy1 Dy2 125.92(7) . .
O12 Dy1 Dy2 42.95(6) . .
O17 Dy1 Dy2 91.63(6) . .
O4 Dy1 Dy2 41.47(6) 3_665 .
C39 Dy1 Dy2 110.63(8) . .
O10 Dy2 O1 82.67(10) 2_755 .
O10 Dy2 O13 82.73(10) 2_755 2_645
O1 Dy2 O13 85.99(11) . 2_645
O10 Dy2 O3 148.00(9) 2_755 3_665
O1 Dy2 O3 75.63(10) . 3_665
O13 Dy2 O3 72.67(9) 2_645 3_665
O10 Dy2 O16 71.75(9) 2_755 .
O1 Dy2 O16 149.27(10) . .
O13 Dy2 O16 74.36(11) 2_645 .
O3 Dy2 O16 118.81(9) 3_665 .
O10 Dy2 O4 152.05(9) 2_755 3_665
O1 Dy2 O4 92.48(9) . 3_665
O13 Dy2 O4 124.54(9) 2_645 3_665
O3 Dy2 O4 53.58(8) 3_665 3_665
O16 Dy2 O4 118.08(9) . 3_665
O10 Dy2 O11 73.87(10) 2_755 .
O1 Dy2 O11 75.10(9) . .
O13 Dy2 O11 151.42(10) 2_645 .
O3 Dy2 O11 121.27(10) 3_665 .
O16 Dy2 O11 112.27(10) . .
O4 Dy2 O11 78.27(9) 3_665 .
O10 Dy2 O12 94.43(9) 2_755 .
O1 Dy2 O12 124.48(9) . .
O13 Dy2 O12 148.94(10) 2_645 .
O3 Dy2 O12 117.21(8) 3_665 .
O16 Dy2 O12 75.39(9) . .
O4 Dy2 O12 65.74(8) 3_665 .
O11 Dy2 O12 51.44(8) . .
O10 Dy2 O15 123.83(9) 2_755 .
O1 Dy2 O15 151.20(9) . .
O13 Dy2 O15 86.57(10) 2_645 .
O3 Dy2 O15 75.60(9) 3_665 .
O16 Dy2 O15 52.30(8) . .
O4 Dy2 O15 69.31(8) 3_665 .
O11 Dy2 O15 120.03(8) . .
O12 Dy2 O15 69.31(7) . .
O10 Dy2 C8 162.68(10) 2_755 3_665
O1 Dy2 C8 80.29(10) . 3_665
O13 Dy2 C8 99.05(10) 2_645 3_665
O3 Dy2 C8 26.59(9) 3_665 3_665
O16 Dy2 C8 125.42(9) . 3_665
O4 Dy2 C8 27.33(9) 3_665 3_665
O11 Dy2 C8 98.64(10) . 3_665
O12 Dy2 C8 92.69(9) . 3_665
O15 Dy2 C8 73.48(9) . 3_665
O10 Dy2 C32 97.60(10) 2_755 .
O1 Dy2 C32 160.84(10) . .
O13 Dy2 C32 75.08(11) 2_645 .
O3 Dy2 C32 95.53(10) 3_665 .
O16 Dy2 C32 25.93(10) . .
O4 Dy2 C32 95.77(9) 3_665 .
O11 Dy2 C32 123.52(9) . .
O12 Dy2 C32 74.67(9) . .
O15 Dy2 C32 27.03(9) . .
C8 Dy2 C32 99.50(10) 3_665 .
O10 Dy2 C27 81.63(10) 2_755 .
O1 Dy2 C27 100.05(10) . .
O13 Dy2 C27 162.35(10) 2_645 .
O3 Dy2 C27 124.83(9) 3_665 .
O16 Dy2 C27 92.94(10) . .
O4 Dy2 C27 72.10(9) 3_665 .
O11 Dy2 C27 25.42(9) . .
O12 Dy2 C27 26.16(8) . .
O15 Dy2 C27 95.37(9) . .
C8 Dy2 C27 98.31(10) 3_665 .
C32 Dy2 C27 98.94(10) . .
O7 Dy3 O5 84.75(14) . .
O7 Dy3 O2 103.25(12) . .
O5 Dy3 O2 163.31(13) . .
O7 Dy3 O9 151.56(11) . 2_755
O5 Dy3 O9 82.46(14) . 2_755
O2 Dy3 O9 96.01(13) . 2_755
O7 Dy3 O19 80.83(12) . 4_675
O5 Dy3 O19 114.97(13) . 4_675
O2 Dy3 O19 81.06(13) . 4_675
O9 Dy3 O19 81.74(13) 2_755 4_675
O7 Dy3 O14 80.42(12) . 2_645
O5 Dy3 O14 86.50(15) . 2_645
O2 Dy3 O14 80.54(15) . 2_645
O9 Dy3 O14 123.80(13) 2_755 2_645
O19 Dy3 O14 149.87(15) 4_675 2_645
C7 O1 Dy2 136.2(3) . .
C7 O2 Dy3 141.5(3) . .
C8 O3 Dy2 94.8(2) . 3_665
C8 O4 Dy2 90.1(2) . 3_665
C8 O4 Dy1 128.8(2) . 3_665
Dy2 O4 Dy1 95.88(9) 3_665 3_665
C12 O5 Dy3 148.4(4) . .
C12 O6 Dy1 134.2(3) . 1_655
C19 O7 Dy3 147.1(3) . .
C19 O8 Dy1 141.0(2) . 1_655
C20 O9 Dy3 143.7(3) . 2_745
C20 O10 Dy2 148.2(3) . 2_745
C27 O11 Dy2 95.5(2) . .
C27 O12 Dy1 141.6(2) . .
C27 O12 Dy2 92.17(19) . .
Dy1 O12 Dy2 97.42(8) . .
C28 O13 Dy2 148.0(3) . 2_655
C28 O14 Dy3 119.6(3) . 2_655
C32 O15 Dy1 129.2(2) . .
C32 O15 Dy2 88.1(2) . .
Dy1 O15 Dy2 98.13(8) . .
C32 O16 Dy2 96.0(2) . .
C39 O17 Dy1 90.2(2) . .
C39 O18 Dy1 94.1(2) . .
C40 O19 Dy3 133.6(3) . 4_476
C40 O20 Dy1 154.6(3) . 4_576
C6 C1 C2 119.7(4) . .
C6 C1 C7 120.0(3) . .
C2 C1 C7 120.3(4) . .
C3 C2 C1 120.1(4) . .
C3 C2 H2A 119.9 . .
C1 C2 H2A 119.9 . .
C2 C3 C4 120.2(4) . .
C2 C3 H3A 119.9 . .
C4 C3 H3A 119.9 . .
C3 C4 C5 119.8(3) . .
C3 C4 C8 121.5(3) . .
C5 C4 C8 118.6(3) . .
C6 C5 C4 120.0(4) . .
C6 C5 H5A 120.0 . .
C4 C5 H5A 120.0 . .
C5 C6 C1 120.1(4) . .
C5 C6 H6A 119.9 . .
C1 C6 H6A 119.9 . .
O2 C7 O1 123.3(4) . .
O2 C7 C1 117.8(3) . .
O1 C7 C1 118.9(3) . .
O3 C8 O4 120.0(3) . .
O3 C8 C4 119.2(3) . .
O4 C8 C4 120.7(3) . .
O3 C8 Dy2 58.62(18) . 3_665
O4 C8 Dy2 62.57(18) . 3_665
C4 C8 Dy2 164.9(2) . 3_665
C11 C9 C10 120.5(4) 3_766 .
C11 C9 H9 119.7 3_766 .
C10 C9 H9 119.7 . .
C11 C10 C9 119.7(4) . .
C11 C10 C12 120.0(4) . .
C9 C10 C12 120.3(4) . .
C10 C11 C9 119.7(4) . 3_766
C10 C11 H11 120.1 . .
C9 C11 H11 120.1 3_766 .
O6 C12 O5 124.0(4) . .
O6 C12 C10 118.1(4) . .
O5 C12 C10 117.8(4) . .
C18 C13 C14 120.1(3) . .
C18 C13 C19 119.7(3) . .
C14 C13 C19 120.2(3) . .
C13 C14 C15 120.3(4) . .
C13 C14 H14A 119.9 . .
C15 C14 H14A 119.9 . .
C16 C15 C14 119.2(4) . .
C16 C15 H15A 120.4 . .
C14 C15 H15A 120.4 . .
C17 C16 C15 120.3(3) . .
C17 C16 C20 118.8(3) . .
C15 C16 C20 120.9(3) . .
C18 C17 C16 120.4(3) . .
C18 C17 H17A 119.8 . .
C16 C17 H17A 119.8 . .
C13 C18 C17 119.8(3) . .
C13 C18 H18A 120.1 . .
C17 C18 H18A 120.1 . .
O8 C19 O7 124.6(3) . .
O8 C19 C13 117.7(3) . .
O7 C19 C13 117.6(3) . .
O10 C20 O9 124.0(3) . .
O10 C20 C16 117.5(3) . .
O9 C20 C16 118.5(3) . .
C22 C21 C26 118.7(3) . .
C22 C21 C27 121.8(3) . .
C26 C21 C27 119.5(3) . .
C21 C22 C23 120.5(4) . .
C21 C22 H22A 119.7 . .
C23 C22 H22A 119.7 . .
C24 C23 C22 120.7(4) . .
C24 C23 H23A 119.7 . .
C22 C23 H23A 119.7 . .
C23 C24 C25 118.7(3) . .
C23 C24 C28 123.3(4) . .
C25 C24 C28 118.1(4) . .
C26 C25 C24 121.0(4) . .
C26 C25 H25A 119.5 . .
C24 C25 H25A 119.5 . .
C25 C26 C21 120.4(4) . .
C25 C26 H26A 119.8 . .
C21 C26 H26A 119.8 . .
O11 C27 O12 120.2(3) . .
O11 C27 C21 120.6(3) . .
O12 C27 C21 119.1(3) . .
O11 C27 Dy2 59.10(18) . .
O12 C27 Dy2 61.66(17) . .
C21 C27 Dy2 170.3(2) . .
O13 C28 O14 122.2(4) . .
O13 C28 C24 121.8(4) . .
O14 C28 C24 116.0(4) . .
C31 C29 C30 120.3(4) 3_666 .
C31 C29 H29 119.8 3_666 .
C30 C29 H29 119.8 . .
C29 C30 C31 119.2(3) . .
C29 C30 C32 121.5(3) . .
C31 C30 C32 119.3(3) . .
C29 C31 C30 120.5(4) 3_666 .
C29 C31 H31 119.8 3_666 .
C30 C31 H31 119.8 . .
O16 C32 O15 120.5(3) . .
O16 C32 C30 119.9(3) . .
O15 C32 C30 119.5(3) . .
O16 C32 Dy2 58.04(19) . .
O15 C32 Dy2 64.84(18) . .
C30 C32 Dy2 160.3(2) . .
C34 C33 C38 119.3(4) . .
C34 C33 C39 120.1(4) . .
C38 C33 C39 120.7(4) . .
C33 C34 C35 120.4(4) . .
C33 C34 H34A 119.8 . .
C35 C34 H34A 119.8 . .
C36 C35 C34 120.2(4) . .
C36 C35 H35A 119.9 . .
C34 C35 H35A 119.9 . .
C35 C36 C37 119.6(4) . .
C35 C36 C40 120.1(4) . .
C37 C36 C40 120.3(4) . .
C38 C37 C36 119.9(4) . .
C38 C37 H37A 120.0 . .
C36 C37 H37A 120.0 . .
C33 C38 C37 120.6(4) . .
C33 C38 H38A 119.7 . .
C37 C38 H38A 119.7 . .
O17 C39 O18 121.8(3) . .
O17 C39 C33 119.6(4) . .
O18 C39 C33 118.6(3) . .
O17 C39 Dy1 63.0(2) . .
O18 C39 Dy1 58.87(18) . .
C33 C39 Dy1 176.5(3) . .
O20 C40 O19 124.4(4) . .
O20 C40 C36 119.3(4) . .
O19 C40 C36 116.3(4) . .
N1 C41 C42 111.5(8) . .
N1 C41 H41A 124.3 . .
C42 C41 H41A 124.3 . .
N2 C42 C41 101.1(9) . .
N2 C42 H42A 129.5 . .
C41 C42 H42A 129.5 . .
N2 C43 N1 103.6(8) . .
N2 C43 H43 128.2 . .
N1 C43 H43 128.2 . .
C45 C44 N1 102.4(14) . .
C45 C44 H44A 111.3 . .
N1 C44 H44A 111.3 . .
C45 C44 H44B 111.3 . .
N1 C44 H44B 111.3 . .
H44A C44 H44B 109.2 . .
C44 C45 H45A 109.5 . .
C44 C45 H45B 109.5 . .
H45A C45 H45B 109.5 . .
C44 C45 H45C 109.5 . .
H45A C45 H45C 109.5 . .
H45B C45 H45C 109.5 . .
N2 C46 H46A 109.5 . .
N2 C46 H46B 109.5 . .
H46A C46 H46B 109.5 . .
N2 C46 H46C 109.5 . .
H46A C46 H46C 109.5 . .
H46B C46 H46C 109.5 . .
C41 N1 C43 108.3(8) . .
C41 N1 C44 133.4(10) . .
C43 N1 C44 117.5(9) . .
C43 N2 C42 115.3(10) . .
C43 N2 C46 134.1(9) . .
C42 N2 C46 103.6(10) . .

loop_
_geom_bond_atom_site_label_1
_geom_bond_atom_site_label_2
_geom_bond_distance
_geom_bond_site_symmetry_2
Dy1 O20 2.267(3) 4_575
Dy1 O8 2.295(3) 1_455
Dy1 O6 2.341(3) 1_455
Dy1 O15 2.358(2) .
Dy1 O18 2.380(3) .
Dy1 O12 2.391(2) .
Dy1 O17 2.471(3) .
Dy1 O4 2.532(2) 3_665
Dy1 C39 2.773(4) .
Dy1 Dy2 3.7180(3) .
Dy2 O10 2.289(3) 2_755
Dy2 O1 2.301(3) .
Dy2 O13 2.338(3) 2_645
Dy2 O3 2.389(3) 3_665
Dy2 O16 2.412(3) .
Dy2 O4 2.475(3) 3_665
Dy2 O11 2.500(3) .
Dy2 O12 2.555(2) .
Dy2 O15 2.560(2) .
Dy2 C8 2.789(3) 3_665
Dy2 C32 2.827(3) .
Dy2 C27 2.901(3) .
Dy3 O7 2.220(3) .
Dy3 O5 2.228(3) .
Dy3 O2 2.249(3) .
Dy3 O9 2.257(3) 2_755
Dy3 O19 2.270(3) 4_675
Dy3 O14 2.299(3) 2_645
O1 C7 1.259(4) .
O2 C7 1.243(5) .
O3 C8 1.253(4) .
O3 Dy2 2.389(3) 3_665
O4 C8 1.281(4) .
O4 Dy2 2.475(3) 3_665
O4 Dy1 2.532(2) 3_665
O5 C12 1.267(6) .
O6 C12 1.243(5) .
O6 Dy1 2.341(3) 1_655
O7 C19 1.256(5) .
O8 C19 1.247(4) .
O8 Dy1 2.295(3) 1_655
O9 C20 1.253(5) .
O9 Dy3 2.257(3) 2_745
O10 C20 1.241(4) .
O10 Dy2 2.289(3) 2_745
O11 C27 1.251(4) .
O12 C27 1.280(4) .
O13 C28 1.248(5) .
O13 Dy2 2.338(3) 2_655
O14 C28 1.249(5) .
O14 Dy3 2.299(3) 2_655
O15 C32 1.285(4) .
O16 C32 1.243(4) .
O17 C39 1.253(5) .
O18 C39 1.263(5) .
O19 C40 1.247(5) .
O19 Dy3 2.270(3) 4_476
O20 C40 1.242(5) .
O20 Dy1 2.267(3) 4_576
C1 C6 1.386(5) .
C1 C2 1.388(5) .
C1 C7 1.499(5) .
C2 C3 1.378(6) .
C2 H2A 0.9300 .
C3 C4 1.384(5) .
C3 H3A 0.9300 .
C4 C5 1.386(5) .
C4 C8 1.490(5) .
C5 C6 1.383(5) .
C5 H5A 0.9300 .
C6 H6A 0.9300 .
C8 Dy2 2.789(3) 3_665
C9 C11 1.379(6) 3_766
C9 C10 1.380(6) .
C9 H9 0.9300 .
C10 C11 1.375(6) .
C10 C12 1.497(5) .
C11 C9 1.379(6) 3_766
C11 H11 0.9300 .
C13 C18 1.380(5) .
C13 C14 1.388(5) .
C13 C19 1.498(5) .
C14 C15 1.391(5) .
C14 H14A 0.9300 .
C15 C16 1.386(5) .
C15 H15A 0.9300 .
C16 C17 1.384(5) .
C16 C20 1.493(5) .
C17 C18 1.382(5) .
C17 H17A 0.9300 .
C18 H18A 0.9300 .
C21 C22 1.373(5) .
C21 C26 1.381(5) .
C21 C27 1.500(5) .
C22 C23 1.391(5) .
C22 H22A 0.9300 .
C23 C24 1.366(5) .
C23 H23A 0.9300 .
C24 C25 1.377(6) .
C24 C28 1.500(5) .
C25 C26 1.377(6) .
C25 H25A 0.9300 .
C26 H26A 0.9300 .
C29 C31 1.375(5) 3_666
C29 C30 1.385(5) .
C29 H29 0.9300 .
C30 C31 1.390(5) .
C30 C32 1.483(5) .
C31 C29 1.375(5) 3_666
C31 H31 0.9300 .
C33 C34 1.379(6) .
C33 C38 1.380(6) .
C33 C39 1.505(5) .
C34 C35 1.382(6) .
C34 H34A 0.9300 .
C35 C36 1.380(6) .
C35 H35A 0.9300 .
C36 C37 1.382(6) .
C36 C40 1.499(5) .
C37 C38 1.382(6) .
C37 H37A 0.9300 .
C38 H38A 0.9300 .
C41 N1 1.319(9) .
C41 C42 1.345(12) .
C41 H41A 0.9300 .
C42 N2 1.332(10) .
C42 H42A 0.9300 .
C43 N2 1.313(11) .
C43 N1 1.343(11) .
C43 H43 0.9300 .
C44 C45 1.334(17) .
C44 N1 1.358(16) .
C44 H44A 0.9700 .
C44 H44B 0.9700 .
C45 H45A 0.9600 .
C45 H45B 0.9600 .
C45 H45C 0.9600 .
C46 N2 1.755(19) .
C46 H46A 0.9600 .
C46 H46B 0.9600 .
C46 H46C 0.9600 .
